data_6000203
loop_
_publ_author_name
'Lasocha, W.'
'Milart, P.'
'Rafalska-Lasocha, A.'
'Schenk, H.'

_publ_section_title
;
 Crystal structure of the complex of 1,8-bis(dimethylamino)naphthalene
 with p-nitrosophenol by powder diffraction methods
;
_journal_coden_ASTM ZEKRDZ
_journal_issue 2
_journal_name_full 'Zeitschrift f\"ur Kristallographie'
_journal_page_first 117
_journal_page_last 121
_journal_paper_doi 10.1524/zkri.216.2.117.20337
_journal_volume 216
_journal_year 2001
_chemical_formula_sum 'C26 H28 N4 O4'
_space_group_name_H-M_alt 'P n m a'
_cell_angle_alpha 90.000
_cell_angle_beta 90.000
_cell_angle_gamma 90.000
_cell_length_a 12.2125
_cell_length_b 10.7524
_cell_length_c 18.6199
_cell_volume 2445.05
_cod_database_code 6000203

loop_
_atom_site_label
_atom_site_fract_x
_atom_site_fract_y
_atom_site_fract_z
? ? ? ?
